data_2015700
loop_
_publ_author_name
'Yuge, Hidetaka'
'Miyamoto, Takeshi Ken'
'Kikuchi, Tomofumi'
'Iwasaki, Yukihiro'

_publ_section_title
;
 The first metalloporphyrin dimer linked by a bridging
 phenylenedicarbene ligand
;
_journal_coeditor_code MY3011
_journal_issue 12
_journal_name_full 'Acta Crystallographica Section C'
_journal_page_first m594
_journal_page_last m596
_journal_paper_doi 10.1107/S0108270106043472
_journal_volume 62
_journal_year 2006
_chemical_formula_iupac '[Ru2 (C20 H14) (C48 H36 N4)2 (C2 H6 O)2], 3C2 H4 Cl2'
_chemical_formula_moiety 'C120 H98 N8 O2 Ru2, 3(C2 H4 Cl2)'
_chemical_formula_sum 'C126 H110 Cl6 N8 O2 Ru2'
_chemical_formula_weight 2183.06
_chemical_name_systematic
;
\m-[1,4-phenylenebis(phenylmethylidene-\kC)]bis[(ethanol-\kO)(5,10,15,20-
tetra-p-tolylporphyrinato-\k^4^N)ruthenium(II)] 1,2-dichloroethane trisolvate
;
_space_group_IT_number 2
_symmetry_cell_setting triclinic
_symmetry_space_group_name_Hall '-P 1'
_symmetry_space_group_name_H-M 'P -1'
_atom_sites_solution_hydrogens geom
_atom_sites_solution_primary direct
_atom_sites_solution_secondary difmap
_audit_creation_method SHELXL-97
_cell_angle_alpha 98.15(2)
_cell_angle_beta 109.047(19)
_cell_angle_gamma 114.12(2)
_cell_formula_units_Z 1
_cell_length_a 14.786(4)
_cell_length_b 15.816(4)
_cell_length_c 13.879(3)
_cell_measurement_reflns_used 25
_cell_measurement_temperature 296(2)
_cell_measurement_theta_max 14.995
_cell_measurement_theta_min 14.885
_cell_volume 2653.9(14)
_computing_cell_refinement 'MSC/AFC Diffractometer Control Software'
_computing_data_collection
;
MSC/AFC Diffractometer Control Software
(Molecular Structure Corporation, 1993)
;
_computing_data_reduction 'CrystalStructure (Rigaku/MSC, 2005)'
_computing_molecular_graphics 'ORTEP-3 for Windows (Farrugia, 1997)'
_computing_publication_material SHELXL97
_computing_structure_refinement 'SHELXL97 (Sheldrick, 1997)'
_computing_structure_solution 'SHELXS97 (Sheldrick, 1997)'
_diffrn_ambient_temperature 296(2)
_diffrn_measured_fraction_theta_full 0.999
_diffrn_measured_fraction_theta_max 0.999
_diffrn_measurement_device_type 'Rigaku AFC-7R'
_diffrn_measurement_method \w/2\q
_diffrn_radiation_monochromator graphite
_diffrn_radiation_source 'rotating Mo anode'
_diffrn_radiation_type MoK\a
_diffrn_radiation_wavelength 0.71069
_diffrn_reflns_av_R_equivalents 0.0227
_diffrn_reflns_av_sigmaI/netI 0.0617
_diffrn_reflns_limit_h_max 19
_diffrn_reflns_limit_h_min 0
_diffrn_reflns_limit_k_max 18
_diffrn_reflns_limit_k_min -20
_diffrn_reflns_limit_l_max 17
_diffrn_reflns_limit_l_min -18
_diffrn_reflns_number 12659
_diffrn_reflns_theta_full 27.50
_diffrn_reflns_theta_max 27.50
_diffrn_reflns_theta_min 2.54
_diffrn_standards_decay_% 0
_diffrn_standards_interval_count 150
_diffrn_standards_number 3
_exptl_absorpt_coefficient_mu 0.493
_exptl_absorpt_correction_T_max 0.9165
_exptl_absorpt_correction_T_min 0.7906
_exptl_absorpt_correction_type psi-scan
_exptl_absorpt_process_details '(North <i>et al.</i>,  1968)'
_exptl_crystal_colour 'dark red'
_exptl_crystal_density_diffrn 1.366
_exptl_crystal_density_method 'not measured'
_exptl_crystal_description prism
_exptl_crystal_F_000 1128
_exptl_crystal_size_max 0.50
_exptl_crystal_size_mid 0.45
_exptl_crystal_size_min 0.18
_refine_diff_density_max 0.438
_refine_diff_density_min -0.629
_refine_ls_extinction_coef none
_refine_ls_extinction_method none
_refine_ls_goodness_of_fit_ref 1.008
_refine_ls_hydrogen_treatment constr
_refine_ls_matrix_type full
_refine_ls_number_parameters 663
_refine_ls_number_reflns 12189
_refine_ls_number_restraints 7
_refine_ls_restrained_S_all 1.011
_refine_ls_R_factor_all 0.1029
_refine_ls_R_factor_gt 0.0482
_refine_ls_shift/su_max 0.001
_refine_ls_shift/su_mean 0.000
_refine_ls_structure_factor_coef Fsqd
_refine_ls_weighting_details 'calc w=1/[\s^2^(Fo^2^)+(0.065P)^2^+1.3374P] where P=(Fo^2^+2Fc^2^)/3'
_refine_ls_weighting_scheme calc
_refine_ls_wR_factor_gt 0.1186
_refine_ls_wR_factor_ref 0.1405
_reflns_number_gt 7914
_reflns_number_total 12189
_reflns_threshold_expression I>2\s(I)
_cod_data_source_file my3011.cif
_cod_data_source_block I
_cod_original_cell_volume 2653.8(14)
_cod_database_code 2015700
_cod_database_fobs_code 2015700

loop_
_symmetry_equiv_pos_as_xyz
'x, y, z'
'-x, -y, -z'

loop_
_atom_site_type_symbol
_atom_site_label
_atom_site_fract_x
_atom_site_fract_y
_atom_site_fract_z
_atom_site_U_iso_or_equiv
_atom_site_adp_type
_atom_site_calc_flag
_atom_site_refinement_flags
_atom_site_occupancy
_atom_site_disorder_assembly
_atom_site_disorder_group
Ru Ru 0.37171(2) 0.23217(2) 0.26057(2) 0.04022(9) Uani d . 1 B .
O O 0.3254(3) 0.1643(2) 0.0729(2) 0.0759(9) Uani d . 1 . .
H H44 0.2865 0.1059 0.0614 0.114 Uiso calc R 1 A 1
N N1 0.2730(2) 0.2902(2) 0.2006(2) 0.0433(6) Uani d . 1 . .
N N2 0.5016(2) 0.3492(2) 0.2616(2) 0.0445(7) Uani d . 1 . .
N N3 0.4624(2) 0.1615(2) 0.2880(2) 0.0453(7) Uani d . 1 . .
N N4 0.2374(2) 0.1067(2) 0.2394(2) 0.0416(6) Uani d . 1 . .
C C1 0.1628(3) 0.2501(3) 0.1764(3) 0.0454(8) Uani d . 1 B .
C C2 0.1249(3) 0.3149(3) 0.1394(3) 0.0548(9) Uani d . 1 . .
H H1 0.0540 0.3054 0.1186 0.066 Uiso calc R 1 B .
C C3 0.2103(3) 0.3917(3) 0.1403(3) 0.0528(9) Uani d . 1 B .
H H2 0.2089 0.4446 0.1193 0.063 Uiso calc R 1 . .
C C4 0.3038(3) 0.3777(3) 0.1794(3) 0.0454(8) Uani d . 1 B .
C C5 0.4101(3) 0.4433(3) 0.1955(3) 0.0460(8) Uani d . 1 . .
C C6 0.5023(3) 0.4307(3) 0.2371(3) 0.0462(8) Uani d . 1 B .
C C7 0.6114(3) 0.5005(3) 0.2576(3) 0.0534(9) Uani d . 1 . .
H H3 0.6336 0.5617 0.2483 0.064 Uiso calc R 1 B .
C C8 0.6755(3) 0.4607(3) 0.2930(3) 0.0550(10) Uani d . 1 B .
H H4 0.7506 0.4900 0.3136 0.066 Uiso calc R 1 . .
C C9 0.6072(3) 0.3644(3) 0.2933(3) 0.0483(8) Uani d . 1 B .
C C10 0.6405(3) 0.2954(3) 0.3144(3) 0.0506(9) Uani d . 1 . .
C C11 0.5718(3) 0.2000(3) 0.3081(3) 0.0495(9) Uani d . 1 B .
C C12 0.6011(3) 0.1248(3) 0.3159(3) 0.0564(10) Uani d . 1 . .
H H5 0.6699 0.1314 0.3287 0.068 Uiso calc R 1 B .
C C13 0.5126(3) 0.0429(3) 0.3015(3) 0.0546(9) Uani d . 1 B .
H H6 0.5087 -0.0171 0.3022 0.065 Uiso calc R 1 . .
C C14 0.4250(3) 0.0650(3) 0.2850(3) 0.0457(8) Uani d . 1 B .
C C15 0.3197(3) -0.0005(3) 0.2713(3) 0.0459(8) Uani d . 1 . .
C C16 0.2338(3) 0.0210(2) 0.2531(3) 0.0445(8) Uani d . 1 B .
C C17 0.1264(3) -0.0442(3) 0.2426(3) 0.0538(9) Uani d . 1 . .
H H7 0.1035 -0.1058 0.2511 0.065 Uiso calc R 1 B .
C C18 0.0659(3) -0.0002(3) 0.2185(3) 0.0530(9) Uani d . 1 B .
H H8 -0.0074 -0.0263 0.2056 0.064 Uiso calc R 1 . .
C C19 0.1338(3) 0.0949(2) 0.2158(3) 0.0447(8) Uani d . 1 B .
C C20 0.0989(3) 0.1603(3) 0.1862(3) 0.0445(8) Uani d . 1 . .
C C21 0.4233(3) 0.5322(3) 0.1625(3) 0.0486(8) Uani d . 1 B .
C C22 0.4342(4) 0.6133(3) 0.2282(3) 0.0630(11) Uani d . 1 . .
H H9 0.4406 0.6158 0.2976 0.076 Uiso calc R 1 B .
C C23 0.4357(4) 0.6905(3) 0.1925(4) 0.0708(12) Uani d . 1 B .
H H10 0.4423 0.7438 0.2382 0.085 Uiso calc R 1 . .
C C24 0.4277(4) 0.6909(3) 0.0916(4) 0.0704(12) Uani d . 1 . .
C C25 0.4199(5) 0.6124(4) 0.0276(4) 0.0831(15) Uani d . 1 B .
H H11 0.4169 0.6117 -0.0405 0.100 Uiso calc R 1 . .
C C26 0.4165(4) 0.5336(3) 0.0616(4) 0.0707(12) Uani d . 1 . .
H H12 0.4094 0.4804 0.0152 0.085 Uiso calc R 1 B .
C C27 0.4243(6) 0.7743(4) 0.0521(6) 0.114(2) Uani d . 1 B .
H H13 0.4080 0.7581 -0.0230 0.171 Uiso calc R 1 . .
H H14 0.4941 0.8324 0.0916 0.171 Uiso calc R 1 . .
H H15 0.3686 0.7856 0.0627 0.171 Uiso calc R 1 . .
C C28 0.7580(3) 0.3231(3) 0.3404(3) 0.0522(9) Uani d . 1 B .
C C29 0.8267(4) 0.3299(4) 0.4393(4) 0.0820(15) Uani d . 1 . .
H H16 0.8006 0.3180 0.4912 0.098 Uiso calc R 1 B .
C C30 0.9346(4) 0.3542(4) 0.4626(4) 0.0884(16) Uani d . 1 B .
H H17 0.9794 0.3592 0.5306 0.106 Uiso calc R 1 . .
C C31 0.9770(3) 0.3710(3) 0.3897(4) 0.0679(12) Uani d . 1 . .
C C32 0.9081(4) 0.3626(4) 0.2906(4) 0.0761(13) Uani d . 1 B .
H H18 0.9342 0.3730 0.2384 0.091 Uiso calc R 1 . .
C C33 0.7996(3) 0.3387(4) 0.2660(4) 0.0666(11) Uani d . 1 . .
H H19 0.7548 0.3333 0.1977 0.080 Uiso calc R 1 B .
C C34 1.0950(4) 0.3960(4) 0.4161(5) 0.0916(17) Uani d . 1 B .
H H20 1.0981 0.3618 0.3554 0.137 Uiso calc R 1 . .
H H21 1.1224 0.3769 0.4771 0.137 Uiso calc R 1 . .
H H22 1.1389 0.4651 0.4325 0.137 Uiso calc R 1 . .
C C35 0.2969(3) -0.1000(3) 0.2789(3) 0.0505(9) Uani d . 1 B .
C C36 0.3409(4) -0.1142(3) 0.3762(3) 0.0660(11) Uani d . 1 . .
H H23 0.3889 -0.0603 0.4379 0.079 Uiso calc R 1 B .
C C37 0.3147(4) -0.2072(4) 0.3832(4) 0.0742(13) Uani d . 1 B .
H H24 0.3447 -0.2141 0.4498 0.089 Uiso calc R 1 . .
C C38 0.2464(4) -0.2884(3) 0.2958(4) 0.0635(11) Uani d . 1 . .
C C39 0.2045(5) -0.2746(3) 0.1998(4) 0.0808(15) Uani d . 1 B .
H H25 0.1582 -0.3289 0.1382 0.097 Uiso calc R 1 . .
C C40 0.2284(4) -0.1834(3) 0.1909(4) 0.0767(14) Uani d . 1 . .
H H26 0.1974 -0.1777 0.1238 0.092 Uiso calc R 1 B .
C C41 0.2173(5) -0.3883(4) 0.3037(5) 0.0914(17) Uani d . 1 B .
H H27 0.2081 -0.4294 0.2395 0.137 Uiso calc R 1 . .
H H28 0.1501 -0.4149 0.3120 0.137 Uiso calc R 1 . .
H H29 0.2747 -0.3848 0.3648 0.137 Uiso calc R 1 . .
C C42 -0.0192(3) 0.1305(3) 0.1572(3) 0.0454(8) Uani d . 1 B .
C C43 -0.0561(3) 0.1354(3) 0.2361(3) 0.0626(11) Uani d . 1 . .
H H30 -0.0074 0.1571 0.3080 0.075 Uiso calc R 1 B .
C C44 -0.1655(3) 0.1082(4) 0.2089(4) 0.0710(13) Uani d . 1 B .
H H31 -0.1890 0.1116 0.2632 0.085 Uiso calc R 1 . .
C C45 -0.2396(3) 0.0767(3) 0.1040(4) 0.0575(10) Uani d . 1 . .
C C46 -0.2028(3) 0.0708(3) 0.0262(3) 0.0626(11) Uani d . 1 B .
H H32 -0.2519 0.0489 -0.0456 0.075 Uiso calc R 1 . .
C C47 -0.0939(3) 0.0968(3) 0.0517(3) 0.0613(11) Uani d . 1 . .
H H33 -0.0715 0.0913 -0.0030 0.074 Uiso calc R 1 B .
C C48 -0.3591(4) 0.0461(4) 0.0723(5) 0.0854(15) Uani d . 1 B .
H H34 -0.4014 0.0048 -0.0013 0.128 Uiso calc R 1 . .
H H35 -0.3681 0.1031 0.0803 0.128 Uiso calc R 1 . .
H H36 -0.3839 0.0111 0.1177 0.128 Uiso calc R 1 . .
C C49 0.3980(3) 0.2902(2) 0.4006(3) 0.0417(7) Uani d . 1 . .
C C50 0.3632(3) 0.2359(3) 0.4741(3) 0.0496(9) Uani d . 1 B .
C C51 0.3071(4) 0.2599(4) 0.5265(4) 0.0731(13) Uani d . 1 . .
H H37 0.2912 0.3100 0.5159 0.088 Uiso calc R 1 B .
C C52 0.2742(5) 0.2108(4) 0.5944(5) 0.0921(17) Uani d . 1 B .
H H38 0.2365 0.2280 0.6285 0.111 Uiso calc R 1 . .
C C53 0.2968(5) 0.1381(4) 0.6111(4) 0.0889(16) Uani d . 1 . .
H H39 0.2737 0.1047 0.6558 0.107 Uiso calc R 1 B .
C C54 0.3534(5) 0.1134(4) 0.5626(4) 0.0808(15) Uani d . 1 B .
H H40 0.3699 0.0642 0.5753 0.097 Uiso calc R 1 . .
C C55 0.3862(4) 0.1622(3) 0.4942(3) 0.0653(11) Uani d . 1 . .
H H41 0.4244 0.1447 0.4613 0.078 Uiso calc R 1 B .
C C56 0.4490(3) 0.3979(2) 0.4486(3) 0.0391(7) Uani d . 1 . .
C C57 0.5616(3) 0.4532(2) 0.5114(3) 0.0426(7) Uani d . 1 . .
H H42 0.6043 0.4226 0.5196 0.051 Uiso calc R 1 B .
C C58 0.6113(3) 0.5528(2) 0.5619(3) 0.0442(8) Uani d . 1 . .
H H43 0.6865 0.5875 0.6036 0.053 Uiso calc R 1 . .
C C59 0.2715(16) 0.1956(11) -0.0144(8) 0.123(6) Uani d P 0.595(18) B 1
H H45 0.1957 0.1708 -0.0259 0.148 Uiso calc PR 0.595(18) B 1
H H46 0.3064 0.2664 0.0104 0.148 Uiso calc PR 0.595(18) B 1
C C60 0.2733(9) 0.1656(8) -0.1161(8) 0.091(4) Uani d P 0.595(18) B 1
H H47 0.1997 0.1299 -0.1714 0.137 Uiso calc PR 0.595(18) B 1
H H48 0.3066 0.1245 -0.1128 0.137 Uiso calc PR 0.595(18) B 1
H H49 0.3147 0.2222 -0.1320 0.137 Uiso calc PR 0.595(18) B 1
C C592 0.3454(14) 0.2072(11) 0.0035(12) 0.080(5) Uiso d P 0.405(18) B 2
H H452 0.3782 0.1786 -0.0311 0.096 Uiso calc PR 0.405(18) B 2
H H462 0.3986 0.2757 0.0416 0.096 Uiso calc PR 0.405(18) B 2
C C602 0.249(2) 0.201(2) -0.079(2) 0.156(11) Uiso d P 0.405(18) B 2
H H472 0.1909 0.1815 -0.0571 0.233 Uiso calc PR 0.405(18) B 2
H H482 0.2270 0.1527 -0.1454 0.233 Uiso calc PR 0.405(18) B 2
H H492 0.2672 0.2630 -0.0900 0.233 Uiso calc PR 0.405(18) B 2
Cl Cl1 0.9036(2) 0.4837(2) 0.0630(2) 0.1709(10) Uani d D 1 . .
C C61 0.8984(10) 0.5568(8) 0.1652(9) 0.184(4) Uani d D 1 . .
H H50 0.8342 0.5169 0.1754 0.221 Uiso calc R 1 . .
H H51 0.9619 0.5760 0.2313 0.221 Uiso calc R 1 . .
C C62 0.8951(12) 0.6342(9) 0.1526(9) 0.217(6) Uani d D 1 . .
H H52 0.8318 0.6161 0.0868 0.326 Uiso calc R 1 . .
H H53 0.9599 0.6756 0.1442 0.326 Uiso calc R 1 . .
Cl Cl2 0.8884(3) 0.7013(2) 0.2595(2) 0.1868(11) Uani d D 1 . .
Cl Cl3 0.9486(3) 0.1086(3) 0.4997(3) 0.2232(16) Uani d D 1 . .
C C63 0.9871(10) 0.0235(9) 0.5435(8) 0.155(9) Uani d PD 0.68(3) . 1
H H54 1.0512 0.0563 0.6120 0.186 Uiso calc PR 0.68(3) . 1
H H55 0.9280 -0.0265 0.5526 0.186 Uiso calc PR 0.68(3) . 1
C C632 0.978(3) 0.017(2) 0.4506(17) 0.158(16) Uiso d PD 0.32(3) . 2
H H542 0.9130 -0.0374 0.3925 0.190 Uiso calc PR 0.32(3) . 2
H H552 1.0337 0.0438 0.4241 0.190 Uiso calc PR 0.32(3) . 2

loop_
_atom_site_aniso_label
_atom_site_aniso_U_11
_atom_site_aniso_U_22
_atom_site_aniso_U_33
_atom_site_aniso_U_12
_atom_site_aniso_U_13
_atom_site_aniso_U_23
Ru 0.03545(14) 0.03897(14) 0.04303(15) 0.01716(11) 0.01711(11) 0.00622(11)
O 0.088(2) 0.0639(19) 0.0591(18) 0.0309(17) 0.0262(17) 0.0054(15)
N1 0.0368(15) 0.0436(16) 0.0457(16) 0.0178(13) 0.0173(13) 0.0101(13)
N2 0.0380(15) 0.0460(16) 0.0471(16) 0.0198(13) 0.0195(13) 0.0073(13)
N3 0.0389(15) 0.0444(16) 0.0511(17) 0.0201(13) 0.0205(13) 0.0087(13)
N4 0.0368(14) 0.0404(15) 0.0425(15) 0.0176(12) 0.0154(12) 0.0061(12)
C1 0.0366(17) 0.0482(19) 0.048(2) 0.0207(16) 0.0162(15) 0.0094(16)
C2 0.0414(19) 0.057(2) 0.064(2) 0.0256(18) 0.0187(18) 0.0168(19)
C3 0.048(2) 0.053(2) 0.059(2) 0.0274(18) 0.0206(18) 0.0209(18)
C4 0.0447(19) 0.0444(19) 0.0459(19) 0.0214(16) 0.0189(16) 0.0131(15)
C5 0.0463(19) 0.0426(18) 0.046(2) 0.0192(16) 0.0207(16) 0.0116(15)
C6 0.0423(19) 0.0466(19) 0.047(2) 0.0189(16) 0.0213(16) 0.0094(16)
C7 0.047(2) 0.049(2) 0.062(2) 0.0187(17) 0.0276(19) 0.0163(18)
C8 0.041(2) 0.055(2) 0.063(2) 0.0163(18) 0.0269(18) 0.0119(19)
C9 0.0377(18) 0.053(2) 0.050(2) 0.0177(16) 0.0220(16) 0.0091(17)
C10 0.0400(19) 0.060(2) 0.052(2) 0.0245(18) 0.0228(17) 0.0088(18)
C11 0.0436(19) 0.054(2) 0.051(2) 0.0255(17) 0.0213(17) 0.0086(17)
C12 0.049(2) 0.067(3) 0.063(2) 0.036(2) 0.0257(19) 0.019(2)
C13 0.057(2) 0.056(2) 0.064(2) 0.037(2) 0.030(2) 0.0196(19)
C14 0.048(2) 0.048(2) 0.0429(19) 0.0265(17) 0.0200(16) 0.0100(15)
C15 0.051(2) 0.0428(18) 0.0440(19) 0.0233(16) 0.0210(16) 0.0098(15)
C16 0.0459(19) 0.0421(18) 0.0441(19) 0.0199(16) 0.0206(16) 0.0115(15)
C17 0.049(2) 0.043(2) 0.066(2) 0.0170(17) 0.0277(19) 0.0174(18)
C18 0.042(2) 0.048(2) 0.067(2) 0.0187(17) 0.0254(18) 0.0195(18)
C19 0.0353(17) 0.0435(19) 0.0457(19) 0.0150(15) 0.0149(15) 0.0070(15)
C20 0.0339(17) 0.0482(19) 0.0451(19) 0.0176(15) 0.0155(15) 0.0082(15)
C21 0.0423(19) 0.050(2) 0.052(2) 0.0202(16) 0.0197(16) 0.0187(17)
C22 0.074(3) 0.055(2) 0.052(2) 0.029(2) 0.021(2) 0.0148(19)
C23 0.070(3) 0.051(2) 0.077(3) 0.028(2) 0.020(2) 0.016(2)
C24 0.064(3) 0.060(3) 0.079(3) 0.023(2) 0.025(2) 0.031(2)
C25 0.105(4) 0.084(3) 0.073(3) 0.042(3) 0.049(3) 0.045(3)
C26 0.094(3) 0.062(3) 0.066(3) 0.035(3) 0.048(3) 0.027(2)
C27 0.122(5) 0.084(4) 0.135(6) 0.050(4) 0.041(4) 0.065(4)
C28 0.0377(19) 0.057(2) 0.064(2) 0.0230(17) 0.0252(18) 0.0144(19)
C29 0.052(3) 0.127(4) 0.065(3) 0.041(3) 0.028(2) 0.026(3)
C30 0.047(3) 0.134(5) 0.069(3) 0.041(3) 0.015(2) 0.026(3)
C31 0.041(2) 0.070(3) 0.086(3) 0.025(2) 0.026(2) 0.018(2)
C32 0.059(3) 0.100(4) 0.088(3) 0.043(3) 0.046(3) 0.033(3)
C33 0.053(2) 0.093(3) 0.067(3) 0.039(2) 0.032(2) 0.031(2)
C34 0.044(2) 0.104(4) 0.119(5) 0.034(3) 0.032(3) 0.026(3)
C35 0.052(2) 0.049(2) 0.052(2) 0.0264(18) 0.0243(18) 0.0136(17)
C36 0.072(3) 0.054(2) 0.056(2) 0.022(2) 0.022(2) 0.015(2)
C37 0.093(4) 0.078(3) 0.069(3) 0.044(3) 0.043(3) 0.040(3)
C38 0.075(3) 0.054(2) 0.078(3) 0.038(2) 0.039(2) 0.027(2)
C39 0.117(4) 0.049(2) 0.073(3) 0.044(3) 0.034(3) 0.014(2)
C40 0.106(4) 0.061(3) 0.054(3) 0.043(3) 0.022(3) 0.013(2)
C41 0.114(4) 0.072(3) 0.118(5) 0.057(3) 0.060(4) 0.045(3)
C42 0.0359(17) 0.0433(18) 0.050(2) 0.0169(15) 0.0161(16) 0.0090(16)
C43 0.042(2) 0.082(3) 0.049(2) 0.026(2) 0.0150(18) 0.006(2)
C44 0.050(2) 0.090(3) 0.071(3) 0.032(2) 0.031(2) 0.011(2)
C45 0.0379(19) 0.057(2) 0.075(3) 0.0208(18) 0.022(2) 0.024(2)
C46 0.045(2) 0.068(3) 0.053(2) 0.018(2) 0.0076(19) 0.019(2)
C47 0.047(2) 0.075(3) 0.052(2) 0.022(2) 0.0209(19) 0.017(2)
C48 0.048(2) 0.093(4) 0.113(4) 0.034(3) 0.032(3) 0.034(3)
C49 0.0364(17) 0.0407(17) 0.0435(18) 0.0197(14) 0.0140(15) 0.0056(14)
C50 0.049(2) 0.0442(19) 0.0414(19) 0.0177(16) 0.0126(16) 0.0057(15)
C51 0.081(3) 0.075(3) 0.091(3) 0.042(3) 0.059(3) 0.038(3)
C52 0.105(4) 0.093(4) 0.109(4) 0.045(3) 0.078(4) 0.046(3)
C53 0.116(5) 0.072(3) 0.077(3) 0.032(3) 0.054(3) 0.030(3)
C54 0.121(4) 0.072(3) 0.058(3) 0.051(3) 0.038(3) 0.031(2)
C55 0.090(3) 0.066(3) 0.048(2) 0.045(3) 0.029(2) 0.018(2)
C56 0.0371(16) 0.0400(17) 0.0378(17) 0.0180(14) 0.0157(14) 0.0094(14)
C57 0.0404(17) 0.0464(18) 0.0427(18) 0.0263(15) 0.0153(15) 0.0088(15)
C58 0.0322(16) 0.0467(19) 0.0425(18) 0.0183(15) 0.0086(14) 0.0042(15)
C59 0.189(16) 0.184(13) 0.060(6) 0.147(12) 0.052(8) 0.038(7)
C60 0.116(8) 0.099(7) 0.063(6) 0.056(6) 0.038(5) 0.028(5)
Cl1 0.212(3) 0.187(2) 0.1279(17) 0.111(2) 0.0773(18) 0.0326(16)
C61 0.216(11) 0.172(10) 0.219(12) 0.108(9) 0.131(10) 0.079(9)
C62 0.314(17) 0.201(12) 0.204(12) 0.165(13) 0.125(12) 0.089(10)
Cl2 0.224(3) 0.174(2) 0.189(3) 0.108(2) 0.111(2) 0.042(2)
Cl3 0.236(4) 0.199(3) 0.145(2) 0.032(3) 0.079(2) 0.048(2)
C63 0.126(11) 0.193(17) 0.074(7) 0.010(10) 0.044(7) 0.050(8)

loop_
_atom_type_symbol
_atom_type_description
_atom_type_scat_dispersion_real
_atom_type_scat_dispersion_imag
_atom_type_scat_source
Ru Ru -1.2594 0.8363 'International Tables Vol C Tables 4.2.6.8 and 6.1.1.4'
Cl Cl 0.1484 0.1585 'International Tables Vol C Tables 4.2.6.8 and 6.1.1.4'
O O 0.0106 0.0060 'International Tables Vol C Tables 4.2.6.8 and 6.1.1.4'
N N 0.0061 0.0033 'International Tables Vol C Tables 4.2.6.8 and 6.1.1.4'
C C 0.0033 0.0016 'International Tables Vol C Tables 4.2.6.8 and 6.1.1.4'
H H 0.0000 0.0000 'International Tables Vol C Tables 4.2.6.8 and 6.1.1.4'

loop_
_geom_angle_atom_site_label_1
_geom_angle_atom_site_label_2
_geom_angle_atom_site_label_3
_geom_angle_site_symmetry_1
_geom_angle_site_symmetry_3
_geom_angle
_geom_angle_publ_flag
N1 Ru N2 . . 89.84(11) yes
N1 Ru N3 . . 168.18(11) yes
N1 Ru N4 . . 89.90(11) yes
N2 Ru N3 . . 89.56(12) yes
N2 Ru N4 . . 172.57(11) yes
N3 Ru N4 . . 89.18(11) yes
N1 Ru O . . 83.22(11) yes
N2 Ru O . . 86.05(12) yes
N3 Ru O . . 84.96(12) yes
N4 Ru O . . 86.54(12) yes
C49 Ru N1 . . 90.83(13) yes
C49 Ru N2 . . 94.10(13) yes
C49 Ru N3 . . 100.99(13) yes
C49 Ru N4 . . 93.32(13) yes
C49 Ru O . . 174.05(13) yes
Ru O C59 . . 124.0(5) no
C59 O H44 . . 109.5 no
Ru O C592 . . 130.5(7) no
C592 O H44 . . 127.5 no
Ru O H44 . . 101.7 no
C1 N1 C4 . . 106.8(3) no
Ru N1 C1 . . 126.3(2) no
Ru N1 C4 . . 126.9(2) no
C6 N2 C9 . . 106.7(3) no
Ru N2 C6 . . 126.6(2) no
Ru N2 C9 . . 126.6(3) no
Ru N3 C11 . . 126.5(2) no
Ru N3 C14 . . 126.7(2) no
C11 N3 C14 . . 106.8(3) no
Ru N4 C16 . . 127.3(2) no
Ru N4 C19 . . 125.7(2) no
C16 N4 C19 . . 106.8(3) no
N1 C1 C2 . . 108.8(3) no
N1 C1 C20 . . 125.3(3) no
C2 C1 C20 . . 125.9(3) no
C4 C5 C21 . . 116.0(3) no
C6 C5 C21 . . 118.6(3) no
N2 C6 C5 . . 125.6(3) no
N2 C6 C7 . . 109.7(3) no
C5 C6 C7 . . 124.7(3) no
C6 C7 C8 . . 107.0(3) no
C8 C7 H3 . . 126.5 no
C6 C7 H3 . . 126.5 no
C7 C8 C9 . . 108.0(3) no
C7 C8 H4 . . 126.0 no
C9 C8 H4 . . 126.0 no
N2 C9 C10 . . 125.5(3) no
N2 C9 C8 . . 108.5(3) no
C8 C9 C10 . . 125.8(3) no
C9 C10 C11 . . 125.2(3) no
C9 C10 C28 . . 117.9(3) no
C11 C10 C28 . . 116.8(3) no
N3 C11 C10 . . 125.6(3) no
N3 C11 C12 . . 108.5(3) no
C10 C11 C12 . . 125.9(3) no
C11 C12 C13 . . 108.3(3) no
C11 C12 H5 . . 125.8 no
C13 C12 H5 . . 125.8 no
C12 C13 C14 . . 107.4(3) no
C12 C13 H6 . . 126.3 no
C14 C13 H6 . . 126.3 no
N3 C14 C13 . . 109.0(3) no
C1 C2 C3 . . 107.6(3) no
C3 C2 H1 . . 126.2 no
C1 C2 H1 . . 126.2 no
C2 C3 C4 . . 107.8(3) no
C2 C3 H2 . . 126.1 no
C4 C3 H2 . . 126.1 no
N1 C4 C5 . . 125.4(3) no
N1 C4 C3 . . 109.0(3) no
C3 C4 C5 . . 125.6(3) no
C4 C5 C6 . . 125.3(3) no
N3 C14 C15 . . 126.1(3) no
C13 C14 C15 . . 124.9(3) no
C14 C15 C16 . . 124.7(3) no
C14 C15 C35 . . 118.4(3) no
C16 C15 C35 . . 116.9(3) no
N4 C16 C15 . . 125.5(3) no
N4 C16 C17 . . 109.1(3) no
C15 C16 C17 . . 125.4(3) no
C16 C17 C18 . . 107.4(3) no
C18 C17 H7 . . 126.3 no
C16 C17 H7 . . 126.3 no
C17 C18 C19 . . 108.2(3) no
C17 C18 H8 . . 125.9 no
C19 C18 H8 . . 125.9 no
N4 C19 C20 . . 125.7(3) no
N4 C19 C18 . . 108.4(3) no
C18 C19 C20 . . 125.7(3) no
C1 C20 C19 . . 125.9(3) no
C19 C20 C42 . . 117.2(3) no
C1 C20 C42 . . 116.8(3) no
C22 C21 C26 . . 116.8(4) no
C5 C21 C26 . . 121.2(4) no
C5 C21 C22 . . 121.8(3) no
C21 C22 C23 . . 120.9(4) no
C23 C22 H9 . . 119.5 no
C21 C22 H9 . . 119.5 no
C22 C23 C24 . . 121.9(5) no
C24 C23 H10 . . 119.1 no
C22 C23 H10 . . 119.1 no
C23 C24 C25 . . 117.4(4) no
C25 C24 C27 . . 121.5(5) no
C23 C24 C27 . . 121.1(5) no
C24 C25 C26 . . 121.4(5) no
C24 C25 H11 . . 119.3 no
C26 C25 H11 . . 119.3 no
C21 C26 C25 . . 121.5(4) no
C21 C26 H12 . . 119.2 no
C25 C26 H12 . . 119.2 no
C24 C27 H13 . . 109.5 no
C24 C27 H14 . . 109.5 no
H13 C27 H14 . . 109.5 no
C24 C27 H15 . . 109.5 no
H13 C27 H15 . . 109.5 no
H14 C27 H15 . . 109.5 no
C29 C28 C33 . . 117.2(4) no
C10 C28 C29 . . 120.9(4) no
C10 C28 C33 . . 121.8(4) no
C28 C29 C30 . . 120.8(4) no
C28 C29 H16 . . 119.6 no
C30 C29 H16 . . 119.6 no
C29 C30 C31 . . 122.4(5) no
C31 C30 H17 . . 118.8 no
C29 C30 H17 . . 118.8 no
C30 C31 C32 . . 116.9(4) no
C30 C31 C34 . . 121.6(5) no
C32 C31 C34 . . 121.5(5) no
C31 C32 C33 . . 121.5(4) no
C31 C32 H18 . . 119.2 no
C33 C32 H18 . . 119.2 no
C28 C33 C32 . . 121.2(4) no
C28 C33 H19 . . 119.4 no
C32 C33 H19 . . 119.4 no
C31 C34 H20 . . 109.5 no
C31 C34 H21 . . 109.5 no
H20 C34 H21 . . 109.5 no
C31 C34 H22 . . 109.5 no
H20 C34 H22 . . 109.5 no
H21 C34 H22 . . 109.5 no
C15 C35 C36 . . 121.8(3) no
C15 C35 C40 . . 122.3(4) no
C36 C35 C40 . . 115.8(4) no
C35 C36 C37 . . 121.3(4) no
C37 C36 H23 . . 119.4 no
C35 C36 H23 . . 119.4 no
C36 C37 C38 . . 122.0(4) no
C38 C37 H24 . . 119.0 no
C36 C37 H24 . . 119.0 no
C37 C38 C39 . . 116.8(4) no
C37 C38 C41 . . 121.9(5) no
C39 C38 C41 . . 121.2(5) no
C38 C39 C40 . . 122.3(4) no
C38 C39 H25 . . 118.9 no
C40 C39 H25 . . 118.9 no
C35 C40 C39 . . 121.8(4) no
C39 C40 H26 . . 119.1 no
C35 C40 H26 . . 119.1 no
C38 C41 H27 . . 109.5 no
C38 C41 H28 . . 109.5 no
H27 C41 H28 . . 109.5 no
C38 C41 H29 . . 109.5 no
H27 C41 H29 . . 109.5 no
H28 C41 H29 . . 109.5 no
C20 C42 C43 . . 120.6(3) no
C20 C42 C47 . . 121.3(3) no
C43 C42 C47 . . 118.0(3) no
C42 C43 C44 . . 120.5(4) no
C42 C43 H30 . . 119.7 no
C44 C43 H30 . . 119.7 no
C43 C44 C45 . . 121.5(4) no
C45 C44 H31 . . 119.3 no
C43 C44 H31 . . 119.3 no
C44 C45 C46 . . 117.7(4) no
C46 C45 C48 . . 119.8(4) no
C44 C45 C48 . . 122.5(4) no
C45 C46 C47 . . 121.7(4) no
C45 C46 H32 . . 119.2 no
C47 C46 H32 . . 119.2 no
C42 C47 C46 . . 120.6(4) no
C42 C47 H33 . . 119.7 no
C46 C47 H33 . . 119.7 no
C45 C48 H34 . . 109.5 no
C45 C48 H35 . . 109.5 no
H34 C48 H35 . . 109.5 no
C45 C48 H36 . . 109.5 no
H34 C48 H36 . . 109.5 no
H35 C48 H36 . . 109.5 no
C50 C49 C56 . . 112.3(3) yes
Ru C49 C56 . . 122.2(3) yes
Ru C49 C50 . . 125.3(2) yes
C51 C50 C55 . . 116.9(4) no
C49 C50 C55 . . 122.5(4) no
C49 C50 C51 . . 120.6(4) no
C50 C51 C52 . . 121.5(5) no
C52 C51 H37 . . 119.3 no
C50 C51 H37 . . 119.3 no
C51 C52 C53 . . 120.0(5) no
C53 C52 H38 . . 120.0 no
C51 C52 H38 . . 120.0 no
C52 C53 C54 . . 120.3(5) no
C52 C53 H39 . . 119.8 no
C54 C53 H39 . . 119.8 no
C53 C54 C55 . . 119.8(5) no
C53 C54 H40 . . 120.1 no
C55 C54 H40 . . 120.1 no
C50 C55 C54 . . 121.4(4) no
C50 C55 H41 . . 119.3 no
C54 C55 H41 . . 119.3 no
C58 C56 C57 2_666 . 117.2(3) no
C58 C56 C49 2_666 . 123.1(3) no
C49 C56 C57 . . 119.7(3) no
C56 C57 C58 . . 121.4(3) no
C58 C57 H42 . . 119.3 no
C56 C57 H42 . . 119.3 no
C57 C58 C56 . 2_666 121.4(3) no
C57 C58 H43 . . 119.3 no
C56 C58 H43 2_666 . 119.3 no
O C59 C60 . . 116.6(12) no
C60 C59 H45 . . 108.2 no
O C59 H45 . . 108.2 no
C60 C59 H46 . . 108.2 no
O C59 H46 . . 108.2 no
H45 C59 H46 . . 107.3 no
C59 C60 H47 . . 109.5 no
C59 C60 H48 . . 109.5 no
H47 C60 H48 . . 109.5 no
C59 C60 H49 . . 109.5 no
H47 C60 H49 . . 109.5 no
H48 C60 H49 . . 109.5 no
O C592 C602 . . 114.5(18) no
O C592 H452 . . 108.6 no
C602 C592 H452 . . 108.6 no
O C592 H462 . . 108.6 no
C602 C592 H462 . . 108.6 no
H452 C592 H462 . . 107.6 no
C592 C602 H472 . . 109.5 no
C592 C602 H482 . . 109.5 no
H472 C602 H482 . . 109.5 no
C592 C602 H492 . . 109.5 no
H472 C602 H492 . . 109.5 no
H482 C602 H492 . . 109.5 no
C62 C61 Cl1 . . 117.6(9) no
C62 C61 H50 . . 107.9 no
Cl1 C61 H50 . . 107.9 no
C62 C61 H51 . . 107.9 no
Cl1 C61 H51 . . 107.9 no
H50 C61 H51 . . 107.2 no
C61 C62 Cl2 . . 113.7(9) no
C61 C62 H52 . . 108.8 no
Cl2 C62 H52 . . 108.8 no
C61 C62 H53 . . 108.8 no
Cl2 C62 H53 . . 108.8 no
H52 C62 H53 . . 107.7 no
C63 C63 Cl3 2_756 . 107.9(10) no
C63 C63 H54 2_756 . 110.1 no
Cl3 C63 H54 . . 110.1 no
C63 C63 H55 2_756 . 110.1 no
Cl3 C63 H55 . . 110.1 no
H54 C63 H55 . . 108.4 no
C632 C632 Cl3 2_756 . 106.0(18) no
C632 C632 H542 2_756 . 110.5 no
Cl3 C632 H542 . . 110.5 no
C632 C632 H552 2_756 . 110.5 no
Cl3 C632 H552 . . 110.5 no
H542 C632 H552 . . 108.7 no

loop_
_geom_bond_atom_site_label_1
_geom_bond_atom_site_label_2
_geom_bond_site_symmetry_2
_geom_bond_distance
_geom_bond_publ_flag
Ru N1 . 2.046(3) yes
Ru N2 . 2.046(3) yes
Ru N3 . 2.051(3) yes
Ru N4 . 2.050(3) yes
Ru C49 . 1.865(3) yes
Ru O . 2.417(3) yes
O C59 . 1.487(12) no
O C592 . 1.298(14) no
O H44 . 0.8200 no
N1 C1 . 1.380(4) no
N1 C4 . 1.377(4) no
N2 C6 . 1.376(5) no
N2 C9 . 1.379(4) no
N3 C11 . 1.384(4) no
N3 C14 . 1.382(4) no
N4 C16 . 1.378(4) no
N4 C19 . 1.382(4) no
C1 C20 . 1.404(5) no
C1 C2 . 1.436(5) no
C2 C3 . 1.343(5) no
C2 H1 . 0.9300 no
C3 C4 . 1.431(5) no
C3 H2 . 0.9300 no
C4 C5 . 1.403(5) no
C5 C6 . 1.404(5) no
C5 C21 . 1.496(5) no
C6 C7 . 1.435(5) no
C7 C8 . 1.344(5) no
C7 H3 . 0.9300 no
C8 C9 . 1.444(5) no
C8 H4 . 0.9300 no
C9 C10 . 1.399(5) no
C10 C11 . 1.404(5) no
C10 C28 . 1.504(5) no
C11 C12 . 1.429(5) no
C12 C13 . 1.342(5) no
C12 H5 . 0.9300 no
C13 C14 . 1.432(5) no
C13 H6 . 0.9300 no
C14 C15 . 1.402(5) no
C15 C16 . 1.400(5) no
C15 C35 . 1.496(5) no
C16 C17 . 1.440(5) no
C17 C18 . 1.333(5) no
C17 H7 . 0.9300 no
C18 C19 . 1.442(5) no
C18 H8 . 0.9300 no
C19 C20 . 1.386(5) no
C20 C42 . 1.499(5) no
C21 C26 . 1.374(5) no
C21 C22 . 1.382(5) no
C22 C23 . 1.375(6) no
C22 H9 . 0.9300 no
C23 C24 . 1.367(7) no
C23 H10 . 0.9300 no
C24 C25 . 1.360(7) no
C24 C27 . 1.512(6) no
C25 C26 . 1.382(6) no
C25 H11 . 0.9300 no
C26 H12 . 0.9300 no
C27 H13 . 0.9600 no
C27 H14 . 0.9600 no
C27 H15 . 0.9600 no
C28 C33 . 1.368(6) no
C28 C29 . 1.374(6) no
C29 C30 . 1.386(6) no
C29 H16 . 0.9300 no
C30 C31 . 1.357(7) no
C30 H17 . 0.9300 no
C31 C32 . 1.368(7) no
C31 C34 . 1.520(6) no
C32 C33 . 1.393(6) no
C32 H18 . 0.9300 no
C33 H19 . 0.9300 no
C34 H20 . 0.9600 no
C34 H21 . 0.9600 no
C34 H22 . 0.9600 no
C35 C40 . 1.379(6) no
C35 C36 . 1.389(6) no
C36 C37 . 1.386(6) no
C36 H23 . 0.9300 no
C37 C38 . 1.356(6) no
C37 H24 . 0.9300 no
C38 C39 . 1.365(6) no
C38 C41 . 1.488(6) no
C39 C40 . 1.372(6) no
C39 H25 . 0.9300 no
C40 H26 . 0.9300 no
C41 H27 . 0.9600 no
C41 H28 . 0.9600 no
C41 H29 . 0.9600 no
C42 C47 . 1.374(5) no
C42 C43 . 1.380(5) no
C43 C44 . 1.391(5) no
C43 H30 . 0.9300 no
C44 C45 . 1.369(6) no
C44 H31 . 0.9300 no
C45 C46 . 1.365(6) no
C45 C48 . 1.512(5) no
C46 C47 . 1.390(6) no
C46 H32 . 0.9300 no
C47 H33 . 0.9300 no
C48 H34 . 0.9600 no
C48 H35 . 0.9600 no
C48 H36 . 0.9600 no
C49 C50 . 1.507(5) yes
C49 C56 . 1.489(4) yes
C50 C55 . 1.382(5) yes
C50 C51 . 1.391(6) yes
C51 C52 . 1.387(6) yes
C51 H37 . 0.9300 no
C52 C53 . 1.353(7) yes
C52 H38 . 0.9300 no
C53 C54 . 1.365(7) yes
C53 H39 . 0.9300 no
C54 C55 . 1.391(6) yes
C54 H40 . 0.9300 no
C55 H41 . 0.9300 no
C56 C58 2_666 1.393(5) no
C56 C57 . 1.394(5) yes
C57 C58 . 1.384(5) yes
C57 H42 . 0.9300 no
C58 C56 2_666 1.393(5) yes
C58 H43 . 0.9300 no
C59 C60 . 1.436(17) no
C59 H45 . 0.9700 no
C59 H46 . 0.9700 no
C60 H47 . 0.9600 no
C60 H48 . 0.9600 no
C60 H49 . 0.9600 no
C592 C602 . 1.46(3) no
C592 H452 . 0.9700 no
C592 H462 . 0.9700 no
C602 H472 . 0.9600 no
C602 H482 . 0.9600 no
C602 H492 . 0.9600 no
Cl1 C61 . 1.743(9) no
C61 C62 . 1.279(10) no
C61 H50 . 0.9700 no
C61 H51 . 0.9700 no
C62 Cl2 . 1.753(10) no
C62 H52 . 0.9700 no
C62 H53 . 0.9700 no
Cl3 C63 . 1.771(14) no
Cl3 C632 . 1.785(18) no
C63 C63 2_756 1.56(2) no
C63 H54 . 0.9700 no
C63 H55 . 0.9700 no
C632 C632 2_756 1.58(3) no
C632 H542 . 0.9700 no
C632 H552 . 0.9700 no

loop_
_geom_contact_atom_site_label_1
_geom_contact_atom_site_label_2
_geom_contact_distance
_geom_contact_site_symmetry_2
_geom_contact_publ_flag
C23 C54 3.617(7) 2_666 no
H10 C54 3.011 2_666 yes
C55 C14 3.416(6) . no
H41 C14 2.593 . yes
C46 C15 3.707(6) 2_555 no
H32 C15 2.836 2_555 yes
Cl2 Cl3 3.462(5) 2_766 yes

loop_
_geom_hbond_atom_site_label_D
_geom_hbond_atom_site_label_H
_geom_hbond_atom_site_label_A
_geom_hbond_site_symmetry_A
_geom_hbond_distance_DH
_geom_hbond_distance_HA
_geom_hbond_distance_DA
_geom_hbond_angle_DHA
_geom_hbond_publ_flag
O H44 C46 2_555 0.82 2.460 3.227(5) 156 yes

loop_
_geom_torsion_atom_site_label_1
_geom_torsion_atom_site_label_2
_geom_torsion_atom_site_label_3
_geom_torsion_atom_site_label_4
_geom_torsion_site_symmetry_4
_geom_torsion
_geom_torsion_publ_flag
N1 Ru O C59 . 12.9(10) no
N2 Ru O C59 . -77.4(10) no
N3 Ru O C59 . -167.3(10) no
N4 Ru O C59 . 103.2(10) no
C49 Ru O C59 . 14.3(17) no
N1 Ru O C592 . 63.0(12) no
N2 Ru O C592 . -27.3(12) no
N3 Ru O C592 . -117.2(12) no
N4 Ru O C592 . 153.3(12) no
C49 Ru O C592 . 64.4(18) no
N1 Ru C49 C50 . 115.0(3) no
N2 Ru C49 C50 . -155.1(3) no
N3 Ru C49 C50 . -64.7(3) no
N4 Ru C49 C50 . 25.1(3) no
O Ru C49 C50 . 113.6(12) no
N1 Ru C49 C56 . -59.6(3) no
N2 Ru C49 C56 . 30.3(3) no
N3 Ru C49 C56 . 120.6(3) no
N4 Ru C49 C56 . -149.6(3) no
O Ru C49 C56 . -61.0(14) no
Ru C49 C50 C51 . -129.6(4) no
Ru C49 C50 C55 . 51.5(5) yes
C56 C49 C50 C51 . 45.5(5) no
C56 C49 C50 C55 . -133.4(4) no
Ru C49 C56 C57 . -95.2(4) no
Ru C49 C56 C58 2_666 87.8(4) yes
C50 C49 C56 C57 . 89.5(4) no
C50 C49 C56 C58 2_666 -87.5(4) no
C4 C5 C21 C22 . 82.0(5) no
C6 C5 C21 C22 . -99.5(4) no
C4 C5 C21 C26 . -92.8(5) no
C6 C5 C21 C26 . 85.7(5) no
C9 C10 C28 C29 . 116.3(5) no
C11 C10 C28 C29 . -66.7(5) no
C9 C10 C28 C33 . -66.3(5) no
C11 C10 C28 C33 . 110.6(5) no
C16 C15 C35 C36 . -107.6(4) no
C14 C15 C35 C36 . 71.1(5) no
C16 C15 C35 C40 . 70.1(5) no
C14 C15 C35 C40 . -111.2(5) no
C1 C20 C42 C43 . -105.8(4) no
C19 C20 C42 C43 . 77.0(5) no
C1 C20 C42 C47 . 74.9(5) no
C19 C20 C42 C47 . -102.4(4) no
C592 O C59 C60 . 51.1(13) no
Ru O C59 C60 . 165.6(9) no
C59 O C592 C602 . -12.1(19) no
Ru O C592 C602 . -109.2(18) no
Cl1 C61 C62 Cl2 . 179.3(6) no
